data_4117196
loop_
_publ_author_name
'Masami Sakamoto'
'Masaki Takahashi'
'Kenji Kamiya'
'Kentaro Yamaguchi'
'Tsutomu Fujita'
'Shoji Watanabe'

_publ_section_title
;
 Crystal-to-Crystal Solid-State Photochemistry: Absolute Asymmetric
 \b-Thiolactam Synthesis from an Achiral \a,\b-Unsaturated Thioamide
;
_journal_name_full 'Journal of the American Chemical Society'
_journal_page_first 10664
_journal_page_last 10665
_journal_paper_doi 10.1021/ja961878m
_journal_volume 118
_journal_year 1996
_chemical_formula_moiety 'C21 H23 N S '
_chemical_formula_sum 'C21 H23 N S'
_chemical_formula_weight 321.48
_space_group_IT_number 4
_symmetry_cell_setting monoclinic
_symmetry_Int_Tables_number 4
_symmetry_space_group_name_Hall 'P 2yb'
_symmetry_space_group_name_H-M 'P 1 21 1'
_audit_creation_date 'Mon Feb  5 10:06:52 1996'
_audit_creation_method 'from TEXRAY.INF file'
_cell_angle_alpha 90
_cell_angle_beta 100.15(2)
_cell_angle_gamma 90
_cell_formula_units_Z 2
_cell_length_a 8.760(2)
_cell_length_b 10.262(3)
_cell_length_c 10.238(3)
_cell_measurement_reflns_used 17
_cell_measurement_temperature 296.2
_cell_measurement_theta_max 23.3
_cell_measurement_theta_min 19.7
_cell_volume 905.9(4)
_computing_cell_refinement 'MSC/AFC Diffractometer Control'
_computing_data_collection 'MSC/AFC Diffractometer Control'
_computing_data_reduction teXsan
_computing_publication_material teXsan
_computing_structure_refinement teXsan
_diffrn_ambient_temperature 296.2
_diffrn_measurement_device 'Rigaku AFC5S'
_diffrn_measurement_method \w-2\q
_diffrn_orient_matrix_UB_11 -0.10162
_diffrn_orient_matrix_UB_12 -0.03973
_diffrn_orient_matrix_UB_13 0.00991
_diffrn_orient_matrix_UB_21 -0.02223
_diffrn_orient_matrix_UB_22 -0.01926
_diffrn_orient_matrix_UB_23 -0.09725
_diffrn_orient_matrix_UB_31 0.05127
_diffrn_orient_matrix_UB_32 -0.08687
_diffrn_orient_matrix_UB_33 0.01702
_diffrn_radiation_detector 'scintillation counter'
_diffrn_radiation_monochromator graphite
_diffrn_radiation_source 'Rigaku sealed tube'
_diffrn_radiation_type 'Cu K\a'
_diffrn_radiation_wavelength 1.5418
_diffrn_reflns_av_R_equivalents 4.73
_diffrn_reflns_av_sigmaI/netI 0.063
_diffrn_reflns_limit_h_max 9
_diffrn_reflns_limit_h_min -9
_diffrn_reflns_limit_k_max 11
_diffrn_reflns_limit_k_min -11
_diffrn_reflns_limit_l_max 11
_diffrn_reflns_limit_l_min -11
_diffrn_reflns_number 3080
_diffrn_reflns_reduction_process 'Lp corrections applied'
_diffrn_reflns_theta_max 60.06
_diffrn_reflns_theta_min 4.31
_diffrn_standards_decay_% -0.66
_diffrn_standards_interval_count 150
_diffrn_standards_number 3
_exptl_absorpt_coefficient_mu 1.555
_exptl_absorpt_correction_type none
_exptl_crystal_colour colorless
_exptl_crystal_density_diffrn 1.178
_exptl_crystal_description prismatic
_exptl_crystal_F_000 344.00
_exptl_crystal_size_max 0.320
_exptl_crystal_size_mid 0.200
_exptl_crystal_size_min 0.150
_refine_diff_density_max 0.43
_refine_diff_density_min -0.24
_refine_ls_extinction_method none
_refine_ls_goodness_of_fit_obs 4.123
_refine_ls_hydrogen_treatment refU
_refine_ls_matrix_type full
_refine_ls_number_constraints 0
_refine_ls_number_parameters 231
_refine_ls_number_reflns 2367
_refine_ls_number_restraints 0
_refine_ls_R_factor_obs 0.0627
_refine_ls_shift/esd_max 0.2740
_refine_ls_shift/esd_mean 0.0400
_refine_ls_structure_factor_coef F
_refine_ls_weighting_details 'w = 1/[\s^2^(Fo) + 0.00000|Fo|^2^]'
_refine_ls_weighting_scheme calc
_refine_ls_wR_factor_obs 0.0571
_reflns_number_observed 2367
_reflns_number_total 1436
_reflns_observed_criterion >3.0sigma(I)
_cod_data_source_file ja961878m_1.cif
_cod_data_source_block Kentax_Sakamoto_DIBENCYH_9
_cod_depositor_comments
;
The following automatic conversions were performed:

'_refine_ls_weighting_scheme' value 'w = 1/[\s^2^(Fo) +
0.00000|Fo|^2^]' was changed to 'calc'. New tag
'_refine_ls_weighting_details' was created. The value of the new tag
was set to 'w = 1/[\s^2^(Fo) + 0.00000|Fo|^2^]'.

Automatic conversion script
Id: cif_fix_values 3143 2015-03-26 13:38:13Z robertas 
;
_cod_original_sg_symbol_H-M 'P 21 '
_cod_original_formula_sum 'C21 H23 N S '
_cod_database_code 4117196

loop_
_symmetry_equiv_pos_as_xyz
'   +x,   +y,   +z'
'   -x,1/2+y,   -z'

loop_
_atom_site_aniso_label
_atom_site_aniso_U_11
_atom_site_aniso_U_22
_atom_site_aniso_U_33
_atom_site_aniso_U_12
_atom_site_aniso_U_13
_atom_site_aniso_U_23
S(1) 0.0672(6) 0.0737(6) 0.0866(7) 0.0014(7) 0.0217(5) -0.0043(7)
N(1) 0.060(2) 0.063(2) 0.048(1) -0.002(2) 0.004(1) 0.002(1)
C(1) 0.066(2) 0.058(3) 0.052(2) 0.002(2) 0.002(2) 0.000(2)
C(2) 0.075(3) 0.074(3) 0.075(3) -0.016(2) 0.003(2) 0.015(2)
C(3) 0.086(3) 0.091(4) 0.119(3) -0.033(3) -0.021(3) 0.002(3)
C(4) 0.106(4) 0.090(3) 0.110(3) -0.015(4) -0.024(4) -0.027(3)
C(5) 0.106(3) 0.091(3) 0.066(3) -0.003(3) -0.025(2) -0.007(3)
C(6) 0.090(3) 0.076(4) 0.050(2) 0.000(2) 0.009(2) 0.005(2)
C(7) 0.061(2) 0.047(3) 0.050(2) -0.006(2) 0.010(1) 0.007(2)
C(8) 0.072(3) 0.072(3) 0.051(2) -0.008(2) -0.001(2) -0.008(2)
C(9) 0.057(3) 0.062(2) 0.053(2) -0.012(2) 0.008(2) -0.009(2)
C(10) 0.061(3) 0.066(2) 0.075(3) 0.000(2) -0.008(3) 0.000(2)
C(11) 0.082(3) 0.084(4) 0.075(3) 0.005(3) 0.003(3) 0.011(2)
C(12) 0.095(4) 0.103(3) 0.073(3) 0.012(3) -0.018(3) 0.008(3)
C(13) 0.143(5) 0.096(3) 0.056(2) -0.003(4) 0.002(3) -0.021(3)
C(14) 0.110(4) 0.074(4) 0.060(2) 0.005(3) -0.005(3) -0.022(2)
C(15) 0.070(2) 0.099(4) 0.055(2) 0.017(2) 0.015(2) 0.012(2)
C(16) 0.055(2) 0.076(3) 0.061(2) -0.003(2) 0.011(2) 0.006(2)
C(17) 0.073(3) 0.069(3) 0.094(3) 0.001(2) 0.006(2) 0.013(2)
C(18) 0.078(3) 0.084(4) 0.101(4) 0.002(3) -0.001(2) 0.031(3)
C(19) 0.072(2) 0.088(3) 0.076(3) 0.023(2) 0.000(2) 0.012(3)
C(20) 0.057(3) 0.091(3) 0.090(3) 0.010(2) 0.006(2) 0.004(2)
C(21) 0.056(2) 0.070(3) 0.079(3) -0.002(2) 0.012(2) -0.006(2)

loop_
_atom_site_label
_atom_site_fract_x
_atom_site_fract_y
_atom_site_fract_z
_atom_site_U_iso_or_equiv
_atom_site_thermal_displace_type
_atom_site_calc_flag
_atom_site_occupancy
_atom_site_refinement_flags
S1 0.4530(1) 0.4433(9) 1.1706(1) 0.0749(3) Uani d 1.00 .
N1 0.6355(3) 0.3612(9) 1.0100(2) 0.0575(8) Uani d 1.00 .
C1 0.7622(4) 0.4709(9) 1.2079(3) 0.060(1) Uani d 1.00 .
C2 0.8389(5) 0.5717(10) 1.1708(4) 0.076(1) Uani d 1.00 .
C3 0.9745(5) 0.637(1) 1.2578(5) 0.103(2) Uani d 1.00 .
C4 0.9897(6) 0.596(1) 1.4011(5) 0.107(2) Uani d 1.00 .
C5 0.9676(5) 0.457(1) 1.4123(4) 0.093(1) Uani d 1.00 .
C6 0.8075(4) 0.412(1) 1.3413(3) 0.072(1) Uani d 1.00 .
C7 0.6211(4) 0.4209(10) 1.1205(3) 0.0525(10) Uani d 1.00 .
C8 0.5031(5) 0.3107(10) 0.9183(3) 0.066(1) Uani d 1.00 .
C9 0.4791(5) 0.3718(10) 0.7878(4) 0.058(1) Uani d 1.00 .
C10 0.4937(5) 0.502(1) 0.7783(4) 0.070(1) Uani d 1.00 .
C11 0.4643(5) 0.5714(10) 0.6553(4) 0.082(2) Uani d 1.00 .
C12 0.4168(6) 0.497(1) 0.5435(5) 0.095(2) Uani d 1.00 .
C13 0.4020(7) 0.366(1) 0.5496(5) 0.100(2) Uani d 1.00 .
C14 0.4321(5) 0.311(1) 0.6734(4) 0.084(2) Uani d 1.00 .
C15 0.7874(4) 0.3329(10) 0.9701(3) 0.074(1) Uani d 1.00 .
C16 0.8963(4) 0.2447(9) 1.0661(4) 0.064(1) Uani d 1.00 .
C17 0.8414(5) 0.1274(10) 1.1088(4) 0.080(1) Uani d 1.00 .
C18 0.9363(5) 0.051(1) 1.1982(5) 0.090(2) Uani d 1.00 .
C19 1.0867(5) 0.084(1) 1.2397(4) 0.080(1) Uani d 1.00 .
C20 1.1423(5) 0.1963(10) 1.1945(4) 0.080(2) Uani d 1.00 .
C21 1.0463(4) 0.2769(9) 1.1058(4) 0.068(1) Uani d 1.00 .
H1 0.8071 0.6134 1.0832 0.07(1) Uiso calc 1.00 S
H2 1.0716 0.6162 1.2295 0.22(2) Uiso calc 1.00 S
H3 0.9689 0.7342 1.2525 0.19(2) Uiso calc 1.00 S
H4 1.0881 0.6259 1.4562 0.07(1) Uiso calc 1.00 S
H5 0.9102 0.6434 1.4435 0.13(2) Uiso calc 1.00 S
H6 1.0471 0.4150 1.3758 0.14(2) Uiso calc 1.00 S
H7 0.9857 0.4327 1.5079 0.08(1) Uiso calc 1.00 S
H8 0.7363 0.4394 1.4014 0.055(9) Uiso calc 1.00 S
H9 0.8089 0.3220 1.3390 0.24(2) Uiso calc 1.00 S
H10 0.5140 0.2204 0.9102 0.09(1) Uiso calc 1.00 S
H11 0.4134 0.3258 0.9629 0.08(1) Uiso calc 1.00 S
H12 0.5357 0.5539 0.8594 0.15(2) Uiso calc 1.00 S
H13 0.4796 0.6722 0.6481 0.09(1) Uiso calc 1.00 S
H14 0.3776 0.5461 0.4620 0.22(2) Uiso calc 1.00 S
H15 0.3739 0.3166 0.4639 0.08(1) Uiso calc 1.00 S
H16 0.4264 0.2229 0.6751 0.16(2) Uiso calc 1.00 S
H17 0.7736 0.2952 0.8824 0.19(2) Uiso calc 1.00 S
H18 0.8419 0.4177 0.9604 0.23(2) Uiso calc 1.00 S
H19 0.7396 0.0992 1.0755 0.23(2) Uiso calc 1.00 S
H20 0.8978 -0.0277 1.2374 0.12(2) Uiso calc 1.00 S
H21 1.1557 0.0355 1.3083 0.09(1) Uiso calc 1.00 S
H22 1.2508 0.2207 1.2245 0.08(1) Uiso calc 1.00 S
H23 1.0948 0.3604 1.0750 0.10(1) Uiso calc 1.00 S

loop_
_atom_type_symbol
_atom_type_oxidation_number
_atom_type_number_in_cell
_atom_type_scat_dispersion_real
_atom_type_scat_dispersion_imag
_atom_type_scat_source
C 0 42 0.018 0.009
;International Tables for Crystallography
(1992, Vol. C, Tables 4.2.6.8 and 6.1.1.1)
;
H 0 46 0.000 0.000
;International Tables for Crystallography
(1992, Vol. C, Table 6.1.1.2)
;
N 0 2 0.031 0.018
;International Tables for Crystallography
(1992, Vol. C, Tables 4.2.6.8 and 6.1.1.1)
;
S 0 2 0.333 0.557
;International Tables for Crystallography
(1992, Vol. C, Tables 4.2.6.8 and 6.1.1.1)
;

loop_
_geom_angle_atom_site_label_1
_geom_angle_atom_site_label_2
_geom_angle_atom_site_label_3
_geom_angle
_geom_angle_site_symmetry_1
_geom_angle_site_symmetry_2
_geom_angle_site_symmetry_3
_geom_angle_publ_flag
C(7) N(1) C(8) 122.4(6) 1_555 1_555 1_555 yes
C(7) N(1) C(15) 123.7(6) 1_555 1_555 1_555 yes
C(8) N(1) C(15) 113.8(6) 1_555 1_555 1_555 yes
C(2) C(1) C(6) 121.0(7) 1_555 1_555 1_555 yes
C(2) C(1) C(7) 120.5(7) 1_555 1_555 1_555 yes
C(6) C(1) C(7) 118.3(7) 1_555 1_555 1_555 yes
C(1) C(2) C(3) 124.2(8) 1_555 1_555 1_555 yes
C(1) C(2) H(1) 121(1) 1_555 1_555 1_555 no
C(3) C(2) H(1) 114(1) 1_555 1_555 1_555 no
C(2) C(3) C(4) 112.2(9) 1_555 1_555 1_555 yes
C(2) C(3) H(2) 111(1) 1_555 1_555 1_555 no
C(2) C(3) H(3) 112.5(8) 1_555 1_555 1_555 no
C(4) C(3) H(2) 107(1) 1_555 1_555 1_555 no
C(4) C(3) H(3) 108.8(9) 1_555 1_555 1_555 no
H(2) C(3) H(3) 103(1) 1_555 1_555 1_555 no
C(3) C(4) C(5) 111.0(9) 1_555 1_555 1_555 yes
C(3) C(4) H(4) 112(1) 1_555 1_555 1_555 no
C(3) C(4) H(5) 109(1) 1_555 1_555 1_555 no
C(5) C(4) H(4) 111(1) 1_555 1_555 1_555 no
C(5) C(4) H(5) 109(1) 1_555 1_555 1_555 no
H(4) C(4) H(5) 101(1) 1_555 1_555 1_555 no
C(4) C(5) C(6) 112.4(9) 1_555 1_555 1_555 yes
C(4) C(5) H(6) 107(1) 1_555 1_555 1_555 no
C(4) C(5) H(7) 108(1) 1_555 1_555 1_555 no
C(6) C(5) H(6) 110(1) 1_555 1_555 1_555 no
C(6) C(5) H(7) 111(1) 1_555 1_555 1_555 no
H(6) C(5) H(7) 105(1) 1_555 1_555 1_555 no
C(1) C(6) C(5) 112.9(7) 1_555 1_555 1_555 yes
C(1) C(6) H(8) 111.1(9) 1_555 1_555 1_555 no
C(1) C(6) H(9) 112.7(7) 1_555 1_555 1_555 no
C(5) C(6) H(8) 104.1(8) 1_555 1_555 1_555 no
C(5) C(6) H(9) 107.3(8) 1_555 1_555 1_555 no
H(8) C(6) H(9) 108(1) 1_555 1_555 1_555 no
S(1) C(7) N(1) 123.9(5) 1_555 1_555 1_555 yes
S(1) C(7) C(1) 117.1(5) 1_555 1_555 1_555 yes
N(1) C(7) C(1) 119.0(6) 1_555 1_555 1_555 yes
N(1) C(8) C(9) 114.1(7) 1_555 1_555 1_555 yes
N(1) C(8) H(10) 109.2(7) 1_555 1_555 1_555 no
N(1) C(8) H(11) 104.7(7) 1_555 1_555 1_555 no
C(9) C(8) H(10) 110.2(7) 1_555 1_555 1_555 no
C(9) C(8) H(11) 111.0(9) 1_555 1_555 1_555 no
H(10) C(8) H(11) 107(1) 1_555 1_555 1_555 no
C(8) C(9) C(10) 119.6(9) 1_555 1_555 1_555 yes
C(8) C(9) C(14) 125.5(9) 1_555 1_555 1_555 yes
C(10) C(9) C(14) 114.8(10) 1_555 1_555 1_555 yes
C(9) C(10) C(11) 123.7(10) 1_555 1_555 1_555 yes
C(9) C(10) H(12) 119(1) 1_555 1_555 1_555 no
C(11) C(10) H(12) 116(1) 1_555 1_555 1_555 no
C(10) C(11) C(12) 115(1) 1_555 1_555 1_555 yes
C(10) C(11) H(13) 123.4(9) 1_555 1_555 1_555 no
C(12) C(11) H(13) 121.0(9) 1_555 1_555 1_555 no
C(11) C(12) C(13) 122(1) 1_555 1_555 1_555 yes
C(11) C(12) H(14) 115(1) 1_555 1_555 1_555 no
C(13) C(12) H(14) 121(1) 1_555 1_555 1_555 no
C(12) C(13) C(14) 116(1) 1_555 1_555 1_555 yes
C(12) C(13) H(15) 118(1) 1_555 1_555 1_555 no
C(14) C(13) H(15) 125(1) 1_555 1_555 1_555 no
C(9) C(14) C(13) 127(1) 1_555 1_555 1_555 yes
C(9) C(14) H(16) 117.4(10) 1_555 1_555 1_555 no
C(13) C(14) H(16) 115.2(9) 1_555 1_555 1_555 no
N(1) C(15) C(16) 115.0(6) 1_555 1_555 1_555 yes
N(1) C(15) H(17) 111.2(7) 1_555 1_555 1_555 no
N(1) C(15) H(18) 108.8(9) 1_555 1_555 1_555 no
C(16) C(15) H(17) 108(1) 1_555 1_555 1_555 no
C(16) C(15) H(18) 108.7(8) 1_555 1_555 1_555 no
H(17) C(15) H(18) 103.9(10) 1_555 1_555 1_555 no
C(15) C(16) C(17) 119.9(8) 1_555 1_555 1_555 yes
C(15) C(16) C(21) 120.8(8) 1_555 1_555 1_555 yes
C(17) C(16) C(21) 119.3(8) 1_555 1_555 1_555 yes
C(16) C(17) C(18) 120.2(8) 1_555 1_555 1_555 yes
C(16) C(17) H(19) 120(1) 1_555 1_555 1_555 no
C(18) C(17) H(19) 119(1) 1_555 1_555 1_555 no
C(17) C(18) C(19) 120.2(9) 1_555 1_555 1_555 yes
C(17) C(18) H(20) 122.1(9) 1_555 1_555 1_555 no
C(19) C(18) H(20) 117.6(9) 1_555 1_555 1_555 no
C(18) C(19) C(20) 119.7(9) 1_555 1_555 1_555 yes
C(18) C(19) H(21) 122(1) 1_555 1_555 1_555 no
C(20) C(19) H(21) 117(1) 1_555 1_555 1_555 no
C(19) C(20) C(21) 120.7(9) 1_555 1_555 1_555 yes
C(19) C(20) H(22) 119(1) 1_555 1_555 1_555 no
C(21) C(20) H(22) 119(1) 1_555 1_555 1_555 no
C(16) C(21) C(20) 119.7(9) 1_555 1_555 1_555 yes
C(16) C(21) H(23) 123.0(9) 1_555 1_555 1_555 no
C(20) C(21) H(23) 117.3(8) 1_555 1_555 1_555 no

loop_
_geom_bond_atom_site_label_1
_geom_bond_atom_site_label_2
_geom_bond_distance
_geom_bond_site_symmetry_1
_geom_bond_site_symmetry_2
_geom_bond_publ_flag
S(1) C(7) 1.659(7) 1_555 1_555 yes
N(1) C(7) 1.311(7) 1_555 1_555 yes
N(1) C(8) 1.453(8) 1_555 1_555 yes
N(1) C(15) 1.487(8) 1_555 1_555 yes
C(1) C(2) 1.324(10) 1_555 1_555 yes
C(1) C(6) 1.483(8) 1_555 1_555 yes
C(1) C(7) 1.484(8) 1_555 1_555 yes
C(2) C(3) 1.509(10) 1_555 1_555 yes
C(2) H(1) 0.99(1) 1_555 1_555 no
C(3) C(4) 1.51(1) 1_555 1_555 yes
C(3) H(2) 0.97(1) 1_555 1_555 no
C(3) H(3) 1.00(2) 1_555 1_555 no
C(4) C(5) 1.45(1) 1_555 1_555 yes
C(4) H(4) 0.99(1) 1_555 1_555 no
C(4) H(5) 1.01(2) 1_555 1_555 no
C(5) C(6) 1.531(10) 1_555 1_555 yes
C(5) H(6) 0.95(1) 1_555 1_555 no
C(5) H(7) 0.994(9) 1_555 1_555 no
C(6) H(8) 0.991(9) 1_555 1_555 no
C(6) H(9) 0.92(2) 1_555 1_555 no
C(8) C(9) 1.457(10) 1_555 1_555 yes
C(8) H(10) 0.94(2) 1_555 1_555 no
C(8) H(11) 0.988(9) 1_555 1_555 no
C(9) C(10) 1.343(9) 1_555 1_555 yes
C(9) C(14) 1.326(10) 1_555 1_555 yes
C(10) C(11) 1.43(1) 1_555 1_555 yes
C(10) H(12) 1.00(1) 1_555 1_555 no
C(11) C(12) 1.38(1) 1_555 1_555 yes
C(11) H(13) 1.05(2) 1_555 1_555 no
C(12) C(13) 1.35(1) 1_555 1_555 yes
C(12) H(14) 0.99(1) 1_555 1_555 no
C(13) C(14) 1.37(1) 1_555 1_555 yes
C(13) H(15) 1.01(1) 1_555 1_555 no
C(14) H(16) 0.91(2) 1_555 1_555 no
C(15) C(16) 1.538(9) 1_555 1_555 yes
C(15) H(17) 0.97(1) 1_555 1_555 no
C(15) H(18) 1.00(2) 1_555 1_555 no
C(16) C(17) 1.395(10) 1_555 1_555 yes
C(16) C(21) 1.346(9) 1_555 1_555 yes
C(17) C(18) 1.37(1) 1_555 1_555 yes
C(17) H(19) 0.94(1) 1_555 1_555 no
C(18) C(19) 1.36(1) 1_555 1_555 yes
C(18) H(20) 0.99(2) 1_555 1_555 no
C(19) C(20) 1.36(1) 1_555 1_555 yes
C(19) H(21) 0.98(1) 1_555 1_555 no
C(20) C(21) 1.395(10) 1_555 1_555 yes
C(20) H(22) 0.979(9) 1_555 1_555 no
C(21) H(23) 1.03(2) 1_555 1_555 no

loop_
_geom_contact_atom_site_label_1
_geom_contact_atom_site_label_2
_geom_contact_distance
_geom_contact_site_symmetry_1
_geom_contact_site_symmetry_2
S(1) H(10) 2.99(2) 1_555 2_657
S(1) H(22) 3.00(1) 1_555 1_455
S(1) H(19) 3.203(10) 1_555 2_657
S(1) H(23) 3.232(5) 1_555 1_455
S(1) H(14) 3.338(6) 1_555 1_556
S(1) H(13) 3.34(2) 1_555 2_647
S(1) H(16) 3.36(2) 1_555 2_657
S(1) H(15) 3.452(7) 1_555 1_556
C(1) H(16) 3.40(2) 1_555 2_657
C(1) H(10) 3.58(1) 1_555 2_657
C(2) H(16) 3.40(1) 1_555 2_657
C(2) H(10) 3.42(1) 1_555 2_657
C(2) H(11) 3.53(2) 1_555 2_657
C(3) H(17) 3.27(1) 1_555 2_757
C(3) H(20) 3.51(2) 1_555 1_565
C(4) H(14) 3.38(1) 1_555 1_656
C(4) H(21) 3.49(1) 1_555 2_758
C(4) H(7) 3.57(2) 1_555 2_758
C(5) H(21) 3.33(1) 1_555 2_758
C(5) H(20) 3.576(8) 1_555 2_758
C(6) H(13) 3.53(2) 1_555 2_647
C(7) H(10) 3.29(2) 1_555 2_657
C(8) H(1) 3.39(1) 1_555 2_647
C(8) H(12) 3.54(2) 1_555 2_647
C(9) H(20) 3.425(10) 1_555 2_657
C(9) H(19) 3.47(1) 1_555 2_657
C(10) H(19) 2.92(1) 1_555 2_657
C(10) H(22) 3.18(2) 1_555 2_757
C(10) H(21) 3.361(9) 1_555 2_757
C(10) H(20) 3.418(9) 1_555 2_657
C(10) C(17) 3.58(1) 1_555 2_657
C(11) H(22) 3.00(1) 1_555 2_757
C(11) H(15) 3.23(2) 1_555 2_656
C(11) H(21) 3.304(9) 1_555 2_757
C(11) H(9) 3.52(2) 1_555 2_657
C(11) H(19) 3.551(9) 1_555 2_657
C(12) H(4) 3.15(1) 1_555 1_454
C(12) H(8) 3.42(1) 1_555 1_554
C(12) H(6) 3.49(1) 1_555 1_454
C(13) H(13) 3.14(2) 1_555 2_646
C(13) H(6) 3.34(1) 1_555 1_454
C(13) H(5) 3.57(2) 1_555 2_647
C(14) H(5) 3.48(1) 1_555 2_647
C(14) H(20) 3.58(1) 1_555 2_657
C(14) H(14) 3.59(2) 1_555 2_646
C(15) H(2) 3.40(1) 1_555 2_747
C(15) H(3) 3.534(9) 1_555 2_747
C(16) H(2) 3.358(10) 1_555 2_747
C(16) H(1) 3.507(10) 1_555 2_747
C(17) H(23) 3.43(2) 1_555 2_747
C(17) H(12) 3.459(9) 1_555 2_647
C(18) H(18) 3.06(1) 1_555 2_747
C(18) H(7) 3.20(1) 1_555 2_748
C(18) H(3) 3.30(2) 1_555 1_545
C(18) H(23) 3.38(2) 1_555 2_747
C(19) H(18) 2.82(2) 1_555 2_747
C(19) H(7) 3.18(1) 1_555 2_748
C(19) H(5) 3.295(10) 1_555 2_748
C(19) H(17) 3.52(2) 1_555 2_747
C(20) H(1) 3.073(10) 1_555 2_747
C(20) H(18) 3.28(2) 1_555 2_747
C(20) H(12) 3.31(1) 1_555 2_747
C(20) H(15) 3.36(1) 1_555 1_656
C(20) H(13) 3.428(9) 1_555 2_747
C(21) H(1) 3.01(1) 1_555 2_747
H(1) H(11) 2.8958(2) 1_555 2_657
H(1) H(10) 3.0309(5) 1_555 2_657
H(1) H(23) 3.2055(1) 1_555 2_757
H(2) H(17) 2.6591(2) 1_555 2_757
H(2) H(14) 3.3343(4) 1_555 1_656
H(3) H(17) 2.9126(4) 1_555 2_757
H(3) H(21) 3.4980(1) 1_555 1_565
H(3) H(18) 3.5092(2) 1_555 2_757
H(4) H(14) 2.6559(5) 1_555 1_656
H(5) H(16) 3.0939(5) 1_555 2_657
H(5) H(15) 3.3294(4) 1_555 2_657
H(5) H(9) 3.5280(3) 1_555 2_758
H(6) H(15) 3.0203(5) 1_555 1_656
H(6) H(14) 3.1733(5) 1_555 1_656
H(7) H(21) 2.6480(1) 1_555 2_758
H(8) H(16) 3.2740(1) 1_555 2_657
H(8) H(13) 3.3187(2) 1_555 2_647
H(8) H(14) 3.4847(6) 1_555 1_556
H(8) H(15) 3.5761(6) 1_555 1_556
H(9) H(13) 2.9806(4) 1_555 2_647
H(11) H(19) 3.1046(1) 1_555 2_657
H(11) H(23) 3.2184(5) 1_555 1_455
H(11) H(22) 3.4220(2) 1_555 1_455
H(11) H(20) 3.4536(4) 1_555 2_657
H(12) H(19) 2.6538(4) 1_555 2_657
H(12) H(22) 2.7811(3) 1_555 2_757
H(12) H(21) 3.4538(5) 1_555 2_757
H(13) H(22) 2.5383(4) 1_555 2_757
H(13) H(21) 3.4456(6) 1_555 2_757
H(13) H(16) 3.5867(1) 1_555 2_656
H(14) H(16) 3.0102(2) 1_555 2_656
H(14) H(15) 3.5262(2) 1_555 2_656
H(15) H(22) 2.6845(1) 1_555 1_454
H(18) H(20) 3.3530(3) 1_555 2_757
H(19) H(23) 3.3571(1) 1_555 2_747
